data_4086666
loop_
_publ_author_name
'Garner, Mary E.'
'Hohloch, Stephan'
'Maron, Laurent'
'Arnold, John'

_publ_section_title
;
 A New Supporting Ligand in Actinide Chemistry Leads to Reactive
 Bis(NHC)borate-Supported Thorium Complexes
;
_journal_issue 17
_journal_name_full Organometallics
_journal_page_first 2915
_journal_paper_doi 10.1021/acs.organomet.6b00467
_journal_volume 35
_journal_year 2016
_chemical_formula_sum 'C65 H71 B2 N11 Th'
_chemical_formula_weight 1259.98
_space_group_crystal_system triclinic
_space_group_IT_number 2
_space_group_name_Hall '-P 1'
_space_group_name_H-M_alt 'P -1'
_symmetry_space_group_name_Hall '-P 1'
_symmetry_space_group_name_H-M 'P -1'
_atom_sites_solution_hydrogens geom
_audit_creation_method SHELXL-2014/7
_cell_angle_alpha 82.638(5)
_cell_angle_beta 77.738(6)
_cell_angle_gamma 70.971(4)
_cell_formula_units_Z 4
_cell_length_a 13.380(3)
_cell_length_b 20.417(5)
_cell_length_c 24.323(6)
_cell_measurement_reflns_used 128957
_cell_measurement_temperature 100(2)
_cell_measurement_theta_max 25.48
_cell_measurement_theta_min 1.32
_cell_volume 6126(3)
_computing_cell_refinement 'Bruker ApexII suite, 2015'
_computing_data_collection 'Bruker ApexII suite, 2015'
_computing_data_reduction 'Bruker ApexII suite, 2015'
_computing_structure_refinement 'SHELXL-2014/7 (Sheldrick, 2014)'
_diffrn_ambient_temperature 100(2)
_diffrn_measured_fraction_theta_full 0.990
_diffrn_measured_fraction_theta_max 0.982
_diffrn_measurement_device_type 'Bruker Quazar'
_diffrn_measurement_method 'omega phi scans'
_diffrn_radiation_type MoK\a
_diffrn_radiation_wavelength 0.71073
_diffrn_reflns_av_unetI/netI 0.1401
_diffrn_reflns_Laue_measured_fraction_full 0.990
_diffrn_reflns_Laue_measured_fraction_max 0.982
_diffrn_reflns_limit_h_max 16
_diffrn_reflns_limit_h_min -16
_diffrn_reflns_limit_k_max 24
_diffrn_reflns_limit_k_min -24
_diffrn_reflns_limit_l_max 29
_diffrn_reflns_limit_l_min -29
_diffrn_reflns_number 171431
_diffrn_reflns_point_group_measured_fraction_full 0.990
_diffrn_reflns_point_group_measured_fraction_max 0.982
_diffrn_reflns_theta_full 25.242
_diffrn_reflns_theta_max 25.480
_diffrn_reflns_theta_min 1.319
_exptl_absorpt_coefficient_mu 2.483
_exptl_absorpt_correction_T_max 0.492
_exptl_absorpt_correction_T_min 0.420
_exptl_absorpt_correction_type multi-scan
_exptl_absorpt_process_details 'Blessing, 1995'
_exptl_crystal_colour brown
_exptl_crystal_density_diffrn 1.366
_exptl_crystal_description plate
_exptl_crystal_F_000 2552
_exptl_crystal_size_max 0.1
_exptl_crystal_size_mid 0.1
_exptl_crystal_size_min 0.02
_refine_diff_density_max 4.646
_refine_diff_density_min -3.372
_refine_diff_density_rms 0.201
_refine_ls_extinction_method none
_refine_ls_goodness_of_fit_ref 1.020
_refine_ls_hydrogen_treatment constr
_refine_ls_matrix_type full
_refine_ls_number_parameters 1451
_refine_ls_number_reflns 171431
_refine_ls_number_restraints 78
_refine_ls_restrained_S_all 1.020
_refine_ls_R_factor_all 0.0983
_refine_ls_R_factor_gt 0.0749
_refine_ls_shift/su_max 0.001
_refine_ls_shift/su_mean 0.000
_refine_ls_structure_factor_coef Fsqd
_refine_ls_weighting_details 'w=1/[\s^2^(Fo^2^)+(0.0959P)^2^] where P=(Fo^2^+2Fc^2^)/3'
_refine_ls_weighting_scheme calc
_refine_ls_wR_factor_gt 0.1846
_refine_ls_wR_factor_ref 0.1962
_reflns_Friedel_coverage 0.000
_reflns_number_gt 128957
_reflns_number_total 171431
_reflns_threshold_expression 'I > 2\s(I)'
_cod_data_source_file om6b00467_si_001.cif
_cod_data_source_block shelx
_cod_depositor_comments
;
 Merging this entry with the corrected file sent by one of the original
 authors (Stephan A. Hohloch).

 Antanas Vaitkus,
 2017-02-10

 Adding full bibliography for 4086660--4086666.cif.
;
_cod_database_code 4086666
_shelx_shelxl_version_number 2014/7
_shelx_space_group_comment
;
The symmetry employed for this shelxl refinement is uniquely defined
by the following loop, which should always be used as a source of
symmetry information in preference to the above space-group names.
They are only intended as comments.
;

loop_
_space_group_symop_operation_xyz
'x, y, z'
'-x, -y, -z'

loop_
_atom_site_label
_atom_site_type_symbol
_atom_site_fract_x
_atom_site_fract_y
_atom_site_fract_z
_atom_site_U_iso_or_equiv
_atom_site_adp_type
_atom_site_occupancy
_atom_site_site_symmetry_order
_atom_site_calc_flag
_atom_site_refinement_flags_posn
_atom_site_refinement_flags_adp
_atom_site_refinement_flags_occupancy
_atom_site_disorder_assembly
_atom_site_disorder_group
Th1 Th 0.83187(4) 0.75855(3) 0.01406(2) 0.0246(2) Uani 1 1 d . . . . .
Th1A Th 0.41067(4) 0.26508(3) 0.47659(2) 0.02131(18) Uani 1 1 d . . . . .
C56A C 0.7797(10) 0.2129(6) 0.5572(5) 0.011(3) Uani 1 1 d . U . . .
H56A H 0.8448 0.2024 0.5694 0.014 Uiso 1 1 calc R U . . .
N5 N 0.7068(10) 0.9236(6) -0.0799(5) 0.026(3) Uani 1 1 d . . . . .
N2 N 0.9442(9) 0.5785(6) 0.0471(5) 0.022(3) Uani 1 1 d . . . . .
N1 N 0.7809(9) 0.5772(7) 0.0614(5) 0.025(3) Uani 1 1 d . . . . .
N11A N 0.4987(9) 0.3136(6) 0.4123(5) 0.015(3) Uani 1 1 d . U . . .
N6 N 0.8055(9) 0.9265(6) -0.0219(5) 0.017(3) Uani 1 1 d . U . . .
N2A N 0.4656(8) 0.0920(6) 0.4480(5) 0.015(3) Uani 1 1 d . U . . .
N10A N 0.5905(9) 0.2372(6) 0.5213(5) 0.021(3) Uani 1 1 d . . . . .
N4A N 0.2591(9) 0.2694(7) 0.3550(5) 0.020(3) Uani 1 1 d . . . . .
N5A N 0.3951(9) 0.4038(6) 0.5809(5) 0.022(3) Uani 1 1 d . . . . .
N8 N 1.1293(10) 0.7943(7) -0.0588(5) 0.027(3) Uani 1 1 d . . . . .
C57 C 0.5001(13) 0.7442(9) -0.0353(7) 0.037(4) Uani 1 1 d . U . . .
H57 H 0.4315 0.7528 -0.0135 0.044 Uiso 1 1 calc R U . . .
N10 N 0.6856(10) 0.7376(7) -0.0399(6) 0.032(4) Uani 1 1 d . . . . .
N6A N 0.2817(9) 0.4242(6) 0.5242(5) 0.020(3) Uani 1 1 d . . . . .
C37A C 0.3522(12) 0.3151(8) 0.6799(6) 0.030(4) Uani 1 1 d . . . . .
H37A H 0.2956 0.3583 0.6854 0.045 Uiso 1 1 calc R U . . .
H37B H 0.3523 0.2867 0.7146 0.045 Uiso 1 1 calc R U . . .
H37C H 0.3407 0.2914 0.6513 0.045 Uiso 1 1 calc R U . . .
N7 N 0.9972(10) 0.8678(7) -0.0134(5) 0.026(3) Uani 1 1 d . . . . .
N3A N 0.3095(9) 0.1732(6) 0.4054(5) 0.020(3) Uani 1 1 d . . . . .
N11 N 0.6935(10) 0.7965(6) 0.0725(5) 0.026(3) Uani 1 1 d . . . . .
C14 C 0.6215(12) 0.6229(8) 0.1306(7) 0.024(4) Uani 1 1 d . . . . .
N8A N 0.0910(9) 0.2861(6) 0.5596(5) 0.019(3) Uani 1 1 d . U . . .
C3 C 0.7678(11) 0.8843(7) -0.0420(7) 0.024(4) Uani 1 1 d . . . . .
N7A N 0.1438(9) 0.3697(7) 0.5155(5) 0.025(3) Uani 1 1 d . . . . .
N9A N 0.4363(9) 0.1862(6) 0.5775(4) 0.018(3) Uani 1 1 d . . . . .
N9 N 0.8884(10) 0.7017(7) -0.0923(5) 0.031(3) Uani 1 1 d . . . . .
C41 C 1.2610(12) 0.6769(8) -0.0543(7) 0.026(4) Uani 1 1 d . . . . .
C54A C 0.6111(11) 0.1988(8) 0.5693(6) 0.017(3) Uani 1 1 d . . . . .
N1A N 0.6299(9) 0.0868(6) 0.4346(5) 0.017(3) Uani 1 1 d . . . . .
C2A C 0.3041(11) 0.2408(8) 0.4029(6) 0.018(3) Uani 1 1 d . . . . .
C40A C 0.0815(11) 0.2209(8) 0.5874(7) 0.022(4) Uani 1 1 d . . . . .
C32A C 0.4572(13) 0.3286(8) 0.6622(6) 0.024(4) Uani 1 1 d . . . . .
C8 C 1.0514(11) 0.6883(9) 0.1654(7) 0.028(4) Uani 1 1 d . . . . .
H8 H 1.0784 0.6905 0.1971 0.034 Uiso 1 1 calc R U . . .
C1A C 0.5277(10) 0.1316(7) 0.4493(6) 0.013(3) Uani 1 1 d . U . . .
C52A C 0.5306(12) 0.1320(9) 0.6520(6) 0.027(4) Uani 1 1 d . . . . .
H52A H 0.5922 0.1232 0.6673 0.033 Uiso 1 1 calc R U . . .
C5 C 0.8454(12) 0.5101(8) 0.0761(6) 0.026(4) Uani 1 1 d . . . . .
H5 H 0.8221 0.4719 0.0899 0.031 Uiso 1 1 calc R U . . .
C3A C 0.3684(12) 0.3735(7) 0.5412(6) 0.021(3) Uani 1 1 d . . . . .
C27A C 0.3082(12) 0.3678(8) 0.3005(6) 0.025(4) Uani 1 1 d . . . . .
C47A C 0.0269(15) 0.0383(9) 0.6766(7) 0.044(5) Uani 1 1 d . . . . .
H47A H -0.0388 0.0341 0.6698 0.067 Uiso 1 1 calc R U . . .
H47B H 0.0206 0.0428 0.7161 0.067 Uiso 1 1 calc R U . . .
H47C H 0.0853 -0.0023 0.6650 0.067 Uiso 1 1 calc R U . . .
C4A C 0.1787(11) 0.3016(7) 0.5306(6) 0.019(3) Uani 1 1 d . U . . .
C6 C 0.9459(12) 0.5119(8) 0.0663(6) 0.027(4) Uani 1 1 d . . . . .
H6 H 1.0065 0.4749 0.0715 0.033 Uiso 1 1 calc R U . . .
C61 C 0.4313(14) 0.8395(10) 0.1688(8) 0.042(5) Uani 1 1 d . . . . .
H61 H 0.3781 0.8185 0.1827 0.050 Uiso 1 1 calc R U . . .
N3 N 1.0223(9) 0.6532(6) 0.0897(5) 0.018(3) Uani 1 1 d . . . . .
C44 C 1.2955(14) 0.6759(9) -0.1710(7) 0.035(4) Uani 1 1 d . . . . .
H44 H 1.3066 0.6747 -0.2099 0.042 Uiso 1 1 calc R U . . .
C1 C 0.8397(12) 0.6186(8) 0.0445(6) 0.023(4) Uani 1 1 d . U . . .
C27 C 0.8374(12) 0.8379(8) 0.1853(6) 0.025(4) Uani 1 1 d . . . . .
C2 C 0.9610(12) 0.7207(8) 0.0920(6) 0.025(4) Uani 1 1 d . . . . .
C18A C 0.8061(11) 0.0813(7) 0.4529(6) 0.020(3) Uani 1 1 d . . . . .
C20A C 1.0280(12) 0.1470(10) 0.3593(7) 0.044(5) Uani 1 1 d . . . . .
H20A H 1.0256 0.1720 0.3231 0.067 Uiso 1 1 calc R U . . .
H20B H 1.0846 0.1036 0.3555 0.067 Uiso 1 1 calc R U . . .
H20C H 1.0414 0.1740 0.3848 0.067 Uiso 1 1 calc R U . . .
C45A C 0.0756(11) 0.2129(9) 0.6474(6) 0.026(4) Uani 1 1 d . . . . .
N4 N 0.9804(10) 0.7423(7) 0.1392(5) 0.021(3) Uani 1 1 d . . . . .
C10A C 0.2573(12) 0.4836(9) 0.5550(7) 0.030(4) Uani 1 1 d . . . . .
H10A H 0.2016 0.5247 0.5517 0.036 Uiso 1 1 calc R U . . .
C5A C 0.6317(12) 0.0207(8) 0.4243(6) 0.024(4) Uani 1 1 d . . . . .
H5A H 0.6913 -0.0176 0.4143 0.029 Uiso 1 1 calc R U . . .
C60A C 0.6569(12) 0.3334(9) 0.3521(6) 0.026(4) Uani 1 1 d . . . . .
H60A H 0.6992 0.2887 0.3611 0.031 Uiso 1 1 calc R U . . .
C8A C 0.2400(11) 0.2185(9) 0.3312(6) 0.023(4) Uani 1 1 d . . . . .
H8A H 0.2086 0.2253 0.2995 0.028 Uiso 1 1 calc R U . . .
C30A C 0.4161(12) 0.3202(8) 0.2795(7) 0.031(4) Uani 1 1 d . . . . .
H30A H 0.4123 0.2955 0.2494 0.046 Uiso 1 1 calc R U . . .
H30B H 0.4408 0.2876 0.3097 0.046 Uiso 1 1 calc R U . . .
H30C H 0.4653 0.3464 0.2660 0.046 Uiso 1 1 calc R U . . .
C13 C 0.6672(12) 0.5955(8) 0.0777(7) 0.027(4) Uani 1 1 d . . . . .
C30 C 0.7663(11) 0.7910(8) 0.1998(6) 0.029(4) Uani 1 1 d . . . . .
H30D H 0.6987 0.8151 0.2220 0.044 Uiso 1 1 calc R U . . .
H30E H 0.8012 0.7498 0.2209 0.044 Uiso 1 1 calc R U . . .
H30F H 0.7540 0.7784 0.1657 0.044 Uiso 1 1 calc R U . . .
C15 C 0.5122(12) 0.6315(8) 0.1517(7) 0.027(4) Uani 1 1 d . . . . .
H15 H 0.4801 0.6489 0.1869 0.032 Uiso 1 1 calc R U . . .
C4 C 1.0255(12) 0.8040(8) -0.0314(6) 0.023(3) Uani 1 1 d . U . . .
C26 C 0.8021(13) 0.9062(8) 0.1989(7) 0.033(4) Uani 1 1 d . . . . .
H26 H 0.7317 0.9246 0.2176 0.040 Uiso 1 1 calc R U . . .
C50A C 0.3575(12) 0.1220(7) 0.6561(6) 0.025(4) Uani 1 1 d . . . . .
H50A H 0.3000 0.1063 0.6738 0.030 Uiso 1 1 calc R U . . .
C42 C 1.3373(12) 0.6218(8) -0.0823(6) 0.022(4) Uani 1 1 d . . . . .
H42 H 1.3763 0.5844 -0.0616 0.027 Uiso 1 1 calc R U . . .
C45 C 1.2181(13) 0.7324(9) -0.1445(7) 0.031(4) Uani 1 1 d . . . . .
B2 B 0.8841(14) 0.9033(10) 0.0208(8) 0.029(5) Uani 1 1 d . . . . .
H2A H 0.8846 0.9431 0.0385 0.035 Uiso 1 1 calc R U . . .
H2B H 0.8623 0.8709 0.0500 0.035 Uiso 1 1 calc R U . . .
C55A C 0.7029(12) 0.1869(9) 0.5889(7) 0.029(4) Uani 1 1 d . . . . .
H55A H 0.7134 0.1618 0.6230 0.034 Uiso 1 1 calc R U . . .
C10 C 0.7660(13) 0.9950(8) -0.0459(6) 0.032(4) Uani 1 1 d . . . . .
H10 H 0.7817 1.0340 -0.0390 0.039 Uiso 1 1 calc R U . . .
C37 C 0.8255(13) 0.8722(10) -0.1873(8) 0.055(6) Uani 1 1 d . . . . .
H37D H 0.8497 0.8542 -0.2240 0.082 Uiso 1 1 calc R U . . .
H37E H 0.8654 0.8406 -0.1611 0.082 Uiso 1 1 calc R U . . .
H37F H 0.8366 0.9166 -0.1887 0.082 Uiso 1 1 calc R U . . .
C43 C 1.3564(13) 0.6212(9) -0.1394(7) 0.035(4) Uani 1 1 d . . . . .
C12 C 1.1638(13) 0.8501(8) -0.0575(7) 0.028(4) Uani 1 1 d . . . . .
H12 H 1.2310 0.8547 -0.0735 0.033 Uiso 1 1 calc R U . . .
C7 C 1.0736(12) 0.6324(9) 0.1361(7) 0.024(4) Uani 1 1 d . . . . .
H7 H 1.1159 0.5877 0.1451 0.029 Uiso 1 1 calc R U . . .
C16A C 0.9217(12) 0.1335(9) 0.3820(7) 0.028(4) Uani 1 1 d . . . . .
C56 C 0.5178(14) 0.7241(9) -0.0834(7) 0.040(4) Uani 1 1 d . U . . .
H56 H 0.4610 0.7206 -0.0979 0.048 Uiso 1 1 calc R U . . .
C7A C 0.2720(12) 0.1590(9) 0.3596(7) 0.028(4) Uani 1 1 d . . . . .
H7A H 0.2704 0.1162 0.3513 0.033 Uiso 1 1 calc R U . . .
C18 C 0.6078(11) 0.5788(7) 0.0443(6) 0.020(3) Uani 1 1 d . . . . .
C33A C 0.5362(12) 0.3004(8) 0.6943(6) 0.028(4) Uani 1 1 d . . . . .
H33A H 0.5227 0.2735 0.7272 0.033 Uiso 1 1 calc R U . . .
C6A C 0.5283(12) 0.0254(8) 0.4320(7) 0.030(4) Uani 1 1 d . . . . .
H6A H 0.5018 -0.0100 0.4274 0.036 Uiso 1 1 calc R U . . .
C23 C 1.0144(12) 0.8540(9) 0.1436(7) 0.023(4) Uani 1 1 d . . . . .
C58A C 0.6669(11) 0.2650(7) 0.4918(6) 0.023(3) Uani 1 1 d . . . . .
H58A H 0.6522 0.2928 0.4593 0.027 Uiso 1 1 calc R U . . .
C53A C 0.5213(10) 0.1706(7) 0.6017(6) 0.018(3) Uani 1 1 d . . . . .
C55 C 0.6227(14) 0.7060(11) -0.1171(8) 0.051(5) Uani 1 1 d . . . . .
H55 H 0.6379 0.6905 -0.1531 0.061 Uiso 1 1 calc R U . . .
C15A C 0.8410(12) 0.1566(8) 0.3494(7) 0.027(4) Uani 1 1 d . . . . .
H15A H 0.8528 0.1817 0.3152 0.032 Uiso 1 1 calc R U . . .
C23A C 0.1246(12) 0.3845(9) 0.3552(7) 0.023(4) Uani 1 1 d . . . . .
C11 C 1.0791(12) 0.8975(9) -0.0280(7) 0.029(4) Uani 1 1 d . . . . .
H11 H 1.0768 0.9411 -0.0194 0.035 Uiso 1 1 calc R U . . .
C11A C 0.0321(13) 0.3967(9) 0.5347(7) 0.035(4) Uani 1 1 d . . . . .
H11A H -0.0101 0.4426 0.5303 0.042 Uiso 1 1 calc R U . . .
C31A C 0.4755(13) 0.3699(8) 0.6139(7) 0.028(4) Uani 1 1 d . . . . .
B2A B 0.2185(13) 0.4115(10) 0.4850(8) 0.032(5) Uani 1 1 d . . . . .
H2A1 H 0.2675 0.3862 0.4538 0.038 Uiso 1 1 calc R U . . .
H2A2 H 0.1760 0.4556 0.4698 0.038 Uiso 1 1 calc R U . . .
C53 C 0.8174(14) 0.6938(9) -0.1220(8) 0.039(5) Uani 1 1 d . . . . .
C44A C 0.0569(12) 0.1526(9) 0.6744(7) 0.030(4) Uani 1 1 d . . . . .
H44A H 0.0503 0.1462 0.7134 0.036 Uiso 1 1 calc R U . . .
C12A C -0.0009(12) 0.3450(9) 0.5599(7) 0.030(4) Uani 1 1 d . . . . .
H12A H -0.0715 0.3467 0.5751 0.036 Uiso 1 1 calc R U . . .
C31 C 0.6521(14) 0.9013(8) -0.1141(7) 0.031(4) Uani 1 1 d . . . . .
C36 C 0.5426(14) 0.9065(8) -0.0957(7) 0.030(4) Uani 1 1 d . . . . .
C33 C 0.6467(15) 0.8716(10) -0.2037(8) 0.054(6) Uani 1 1 d . . . . .
H33 H 0.6804 0.8623 -0.2407 0.064 Uiso 1 1 calc R U . . .
C64A C 0.4884(13) 0.4245(8) 0.3588(6) 0.030(4) Uani 1 1 d . . . . .
H64A H 0.4154 0.4420 0.3735 0.036 Uiso 1 1 calc R U . . .
C40 C 1.2030(13) 0.7328(9) -0.0867(8) 0.030(4) Uani 1 1 d . . . . .
C16 C 0.4514(12) 0.6128(8) 0.1180(7) 0.027(4) Uani 1 1 d . . . . .
C35 C 0.4896(15) 0.8926(9) -0.1342(8) 0.048(5) Uani 1 1 d . . . . .
H35 H 0.4177 0.8949 -0.1227 0.058 Uiso 1 1 calc R U . . .
C46 C 1.2477(12) 0.6782(9) 0.0086(6) 0.030(4) Uani 1 1 d . . . . .
H46A H 1.3119 0.6820 0.0178 0.045 Uiso 1 1 calc R U . . .
H46B H 1.2351 0.6362 0.0265 0.045 Uiso 1 1 calc R U . . .
H46C H 1.1877 0.7173 0.0217 0.045 Uiso 1 1 calc R U . . .
C22 C 0.9425(12) 0.8139(8) 0.1566(6) 0.020(4) Uani 1 1 d . . . . .
C29 C 0.8266(15) 1.0219(9) 0.2030(8) 0.048(5) Uani 1 1 d . . . . .
H29A H 0.8857 1.0397 0.2007 0.072 Uiso 1 1 calc R U . . .
H29B H 0.7877 1.0230 0.2411 0.072 Uiso 1 1 calc R U . . .
H29C H 0.7796 1.0501 0.1784 0.072 Uiso 1 1 calc R U . . .
C65 C 0.3188(14) 0.9379(12) 0.2309(8) 0.068(7) Uani 1 1 d . . . . .
H65A H 0.2643 0.9677 0.2109 0.102 Uiso 1 1 calc R U . . .
H65B H 0.3383 0.9651 0.2537 0.102 Uiso 1 1 calc R U . . .
H65C H 0.2917 0.9038 0.2545 0.102 Uiso 1 1 calc R U . . .
C13A C 0.7286(11) 0.1054(7) 0.4176(6) 0.017(3) Uani 1 1 d . U . . .
C32 C 0.7043(14) 0.8803(9) -0.1680(8) 0.038(5) Uani 1 1 d . . . . .
C17A C 0.9035(12) 0.0962(8) 0.4323(7) 0.031(4) Uani 1 1 d . . . . .
H17A H 0.9578 0.0802 0.4537 0.037 Uiso 1 1 calc R U . . .
C59A C 0.5460(12) 0.3547(8) 0.3761(6) 0.024(4) Uani 1 1 d . . . . .
C21 C 0.6564(12) 0.5515(9) -0.0130(7) 0.034(4) Uani 1 1 d . . . . .
H21A H 0.7081 0.5741 -0.0317 0.051 Uiso 1 1 calc R U . . .
H21B H 0.6008 0.5604 -0.0348 0.051 Uiso 1 1 calc R U . . .
H21C H 0.6913 0.5023 -0.0091 0.051 Uiso 1 1 calc R U . . .
C20 C 0.3348(11) 0.6190(10) 0.1426(7) 0.041(5) Uani 1 1 d . . . . .
H20D H 0.2907 0.6659 0.1364 0.061 Uiso 1 1 calc R U . . .
H20E H 0.3276 0.6066 0.1824 0.061 Uiso 1 1 calc R U . . .
H20F H 0.3124 0.5883 0.1246 0.061 Uiso 1 1 calc R U . . .
C9 C 0.7021(12) 0.9925(8) -0.0804(7) 0.032(4) Uani 1 1 d . . . . .
H9 H 0.6620 1.0298 -0.1009 0.038 Uiso 1 1 calc R U . . .
C25 C 0.8684(14) 0.9490(9) 0.1857(7) 0.032(4) Uani 1 1 d . . . . .
B1A B 0.3433(13) 0.1229(9) 0.4558(8) 0.025(4) Uani 1 1 d . . . . .
H1A1 H 0.3167 0.1475 0.4902 0.030 Uiso 1 1 calc R U . . .
H1A2 H 0.3114 0.0858 0.4597 0.030 Uiso 1 1 calc R U . . .
C41A C 0.0697(11) 0.1709(8) 0.5565(7) 0.021(4) Uani 1 1 d . . . . .
C21A C 0.7892(11) 0.0422(8) 0.5079(6) 0.025(4) Uani 1 1 d . . . . .
H21D H 0.7993 -0.0052 0.5017 0.038 Uiso 1 1 calc R U . . .
H21E H 0.7174 0.0626 0.5277 0.038 Uiso 1 1 calc R U . . .
H21F H 0.8399 0.0439 0.5299 0.038 Uiso 1 1 calc R U . . .
C54 C 0.7038(14) 0.7144(10) -0.0894(9) 0.045(5) Uani 1 1 d . . . . .
C26A C 0.2763(13) 0.4366(9) 0.2819(7) 0.037(4) Uani 1 1 d . . . . .
H26A H 0.3243 0.4542 0.2557 0.044 Uiso 1 1 calc R U . . .
C42A C 0.0549(11) 0.1094(8) 0.5876(7) 0.024(4) Uani 1 1 d . . . . .
H42A H 0.0501 0.0743 0.5683 0.028 Uiso 1 1 calc R U . . .
C49 C 0.9962(12) 0.6822(8) -0.1180(6) 0.029(4) Uani 1 1 d . . . . .
H49 H 1.0460 0.6888 -0.0996 0.035 Uiso 1 1 calc R U . . .
C35A C 0.6527(12) 0.3548(9) 0.6301(7) 0.033(4) Uani 1 1 d . . . . .
H35A H 0.7180 0.3640 0.6194 0.040 Uiso 1 1 calc R U . . .
C47 C 1.4453(13) 0.5598(8) -0.1671(7) 0.035(4) Uani 1 1 d . . . . .
H47D H 1.5142 0.5652 -0.1677 0.053 Uiso 1 1 calc R U . . .
H47E H 1.4364 0.5582 -0.2050 0.053 Uiso 1 1 calc R U . . .
H47F H 1.4411 0.5174 -0.1459 0.053 Uiso 1 1 calc R U . . .
C46A C 0.0656(13) 0.1836(9) 0.4959(6) 0.036(5) Uani 1 1 d . . . . .
H46D H -0.0057 0.1892 0.4904 0.055 Uiso 1 1 calc R U . . .
H46E H 0.1157 0.1449 0.4760 0.055 Uiso 1 1 calc R U . . .
H46F H 0.0843 0.2250 0.4819 0.055 Uiso 1 1 calc R U . . .
C19 C 0.6858(12) 0.6415(8) 0.1652(7) 0.028(4) Uani 1 1 d . . . . .
H19A H 0.6470 0.6469 0.2032 0.042 Uiso 1 1 calc R U . . .
H19B H 0.6989 0.6843 0.1498 0.042 Uiso 1 1 calc R U . . .
H19C H 0.7531 0.6053 0.1649 0.042 Uiso 1 1 calc R U . . .
C57A C 0.7663(10) 0.2547(7) 0.5071(6) 0.023(3) Uani 1 1 d . . . . .
H57A H 0.8183 0.2737 0.4862 0.027 Uiso 1 1 calc R U . . .
C9A C 0.3284(12) 0.4703(8) 0.5897(7) 0.032(4) Uani 1 1 d . . . . .
H9A H 0.3317 0.5000 0.6148 0.038 Uiso 1 1 calc R U . . .
C60 C 0.5153(14) 0.8065(9) 0.1310(8) 0.035(5) Uani 1 1 d . . . . .
H60 H 0.5163 0.7650 0.1186 0.042 Uiso 1 1 calc R U . . .
C39A C 0.5957(11) 0.4313(8) 0.5436(7) 0.033(4) Uani 1 1 d . . . . .
H39A H 0.5583 0.4791 0.5508 0.050 Uiso 1 1 calc R U . . .
H39B H 0.5707 0.4188 0.5134 0.050 Uiso 1 1 calc R U . . .
H39C H 0.6715 0.4247 0.5332 0.050 Uiso 1 1 calc R U . . .
B1 B 1.0388(15) 0.6089(10) 0.0384(9) 0.034(5) Uani 1 1 d . . . . .
H1A H 1.0407 0.6379 0.0036 0.041 Uiso 1 1 calc R U . . .
H1B H 1.1065 0.5717 0.0361 0.041 Uiso 1 1 calc R U . . .
C43A C 0.0477(12) 0.1008(9) 0.6441(7) 0.028(4) Uani 1 1 d . . . . .
C14A C 0.7439(11) 0.1430(8) 0.3670(6) 0.016(3) Uani 1 1 d . U . . .
C50 C 1.0320(15) 0.6537(10) -0.1690(7) 0.047(5) Uani 1 1 d . . . . .
H50 H 1.1047 0.6410 -0.1848 0.057 Uiso 1 1 calc R U . . .
C61A C 0.7047(14) 0.3785(9) 0.3147(6) 0.031(4) Uani 1 1 d . . . . .
H61A H 0.7782 0.3629 0.3007 0.038 Uiso 1 1 calc R U . . .
C59 C 0.6038(12) 0.8329(9) 0.1088(6) 0.031(4) Uani 1 1 d . . . . .
C19A C 0.6595(12) 0.1666(8) 0.3295(6) 0.030(4) Uani 1 1 d . . . . .
H19D H 0.5953 0.1982 0.3489 0.044 Uiso 1 1 calc R U . . .
H19E H 0.6435 0.1270 0.3206 0.044 Uiso 1 1 calc R U . . .
H19F H 0.6863 0.1895 0.2953 0.044 Uiso 1 1 calc R U . . .
C36A C 0.5740(13) 0.3850(9) 0.5972(7) 0.030(4) Uani 1 1 d . . . . .
C22A C 0.2317(12) 0.3404(9) 0.3365(7) 0.032(4) Uani 1 1 d . . . . .
C39 C 0.4850(13) 0.9306(10) -0.0382(7) 0.046(5) Uani 1 1 d . . . . .
H39D H 0.5094 0.8948 -0.0100 0.069 Uiso 1 1 calc R U . . .
H39E H 0.4090 0.9406 -0.0357 0.069 Uiso 1 1 calc R U . . .
H39F H 0.5000 0.9718 -0.0321 0.069 Uiso 1 1 calc R U . . .
C62A C 0.6466(14) 0.4444(8) 0.2986(7) 0.030(4) Uani 1 1 d . . . . .
C24A C 0.0986(13) 0.4526(9) 0.3367(7) 0.037(4) Uani 1 1 d . . . . .
H24A H 0.0287 0.4811 0.3479 0.044 Uiso 1 1 calc R U . . .
C63 C 0.5004(14) 0.9304(9) 0.1675(7) 0.037(4) Uani 1 1 d . . . . .
H63 H 0.4962 0.9725 0.1803 0.045 Uiso 1 1 calc R U . . .
C25A C 0.1722(15) 0.4814(9) 0.3016(7) 0.039(5) Uani 1 1 d . . . . .
C51A C 0.4495(12) 0.1064(9) 0.6797(7) 0.033(4) Uani 1 1 d . . . . .
H51A H 0.4556 0.0793 0.7134 0.040 Uiso 1 1 calc R U . . .
C28A C 0.0438(12) 0.3548(9) 0.3915(7) 0.045(5) Uani 1 1 d . . . . .
H28A H -0.0212 0.3916 0.4029 0.068 Uiso 1 1 calc R U . . .
H28B H 0.0715 0.3306 0.4243 0.068 Uiso 1 1 calc R U . . .
H28C H 0.0290 0.3231 0.3708 0.068 Uiso 1 1 calc R U . . .
C63A C 0.5370(13) 0.4669(8) 0.3213(7) 0.030(4) Uani 1 1 d . . . . .
H63A H 0.4958 0.5114 0.3111 0.036 Uiso 1 1 calc R U . . .
C34A C 0.6384(12) 0.3116(8) 0.6778(6) 0.029(4) Uani 1 1 d . . . . .
C49A C 0.3542(12) 0.1611(8) 0.6057(6) 0.026(4) Uani 1 1 d . . . . .
H49A H 0.2931 0.1713 0.5899 0.031 Uiso 1 1 calc R U . . .
C65A C 0.6965(14) 0.4925(9) 0.2585(7) 0.046(5) Uani 1 1 d . . . . .
H65D H 0.7692 0.4836 0.2633 0.068 Uiso 1 1 calc R U . . .
H65E H 0.6560 0.5398 0.2661 0.068 Uiso 1 1 calc R U . . .
H65F H 0.6961 0.4848 0.2204 0.068 Uiso 1 1 calc R U . . .
C48A C 0.0897(12) 0.2659(9) 0.6769(6) 0.037(4) Uani 1 1 d . . . . .
H48A H 0.0875 0.2512 0.7161 0.055 Uiso 1 1 calc R U . . .
H48B H 0.0331 0.3086 0.6730 0.055 Uiso 1 1 calc R U . . .
H48C H 0.1579 0.2729 0.6611 0.055 Uiso 1 1 calc R U . . .
C29A C 0.1429(17) 0.5575(9) 0.2839(8) 0.062(6) Uani 1 1 d . . . . .
H29D H 0.0666 0.5760 0.2858 0.092 Uiso 1 1 calc R U . . .
H29E H 0.1788 0.5639 0.2459 0.092 Uiso 1 1 calc R U . . .
H29F H 0.1648 0.5812 0.3086 0.092 Uiso 1 1 calc R U . . .
C24 C 0.9721(14) 0.9207(9) 0.1602(7) 0.032(4) Uani 1 1 d . . . . .
H24 H 1.0172 0.9484 0.1536 0.038 Uiso 1 1 calc R U . . .
C28 C 1.1258(14) 0.8235(10) 0.1142(7) 0.044(5) Uani 1 1 d . . . . .
H28D H 1.1604 0.8589 0.1046 0.066 Uiso 1 1 calc R U . . .
H28E H 1.1251 0.8040 0.0805 0.066 Uiso 1 1 calc R U . . .
H28F H 1.1645 0.7877 0.1385 0.066 Uiso 1 1 calc R U . . .
C64 C 0.5895(13) 0.8973(9) 0.1276(7) 0.032(4) Uani 1 1 d . . . . .
H64 H 0.6411 0.9194 0.1132 0.038 Uiso 1 1 calc R U . . .
C17 C 0.4974(12) 0.5895(8) 0.0654(6) 0.026(4) Uani 1 1 d . . . . .
H17 H 0.4552 0.5807 0.0432 0.031 Uiso 1 1 calc R U . . .
C62 C 0.4190(15) 0.9012(12) 0.1880(8) 0.049(6) Uani 1 1 d . . . . .
C34 C 0.5386(16) 0.8758(10) -0.1880(8) 0.056(6) Uani 1 1 d . . . . .
C51 C 0.9588(19) 0.6442(11) -0.1968(9) 0.063(6) Uani 1 1 d . . . . .
H51 H 0.9818 0.6232 -0.2310 0.075 Uiso 1 1 calc R U . . .
C58 C 0.5845(13) 0.7543(9) -0.0128(8) 0.038(5) Uani 1 1 d . . . . .
H58 H 0.5677 0.7732 0.0221 0.046 Uiso 1 1 calc R U . . .
C52 C 0.8511(19) 0.6661(11) -0.1736(9) 0.052(6) Uani 1 1 d . . . . .
H52 H 0.8008 0.6619 -0.1930 0.063 Uiso 1 1 calc R U . . .
C38 C 0.4723(17) 0.8617(13) -0.2280(9) 0.097(10) Uani 1 1 d . . . . .
H38A H 0.4406 0.8265 -0.2104 0.146 Uiso 1 1 calc R U . . .
H38B H 0.5188 0.8463 -0.2628 0.146 Uiso 1 1 calc R U . . .
H38C H 0.4166 0.9036 -0.2353 0.146 Uiso 1 1 calc R U . . .
C48 C 1.1535(14) 0.7913(10) -0.1799(7) 0.046(5) Uani 1 1 d . . . . .
H48D H 1.0819 0.8099 -0.1592 0.069 Uiso 1 1 calc R U . . .
H48E H 1.1505 0.7741 -0.2142 0.069 Uiso 1 1 calc R U . . .
H48F H 1.1874 0.8271 -0.1886 0.069 Uiso 1 1 calc R U . . .
C38A C 0.7274(13) 0.2773(9) 0.7113(7) 0.043(4) Uani 1 1 d . . . . .
H38D H 0.7817 0.2410 0.6904 0.065 Uiso 1 1 calc R U . . .
H38E H 0.6984 0.2579 0.7467 0.065 Uiso 1 1 calc R U . . .
H38F H 0.7586 0.3111 0.7178 0.065 Uiso 1 1 calc R U . . .

loop_
_atom_site_aniso_label
_atom_site_aniso_U_11
_atom_site_aniso_U_22
_atom_site_aniso_U_33
_atom_site_aniso_U_23
_atom_site_aniso_U_13
_atom_site_aniso_U_12
Th1 0.0250(4) 0.0246(4) 0.0281(4) 0.0028(3) -0.0118(3) -0.0100(3)
Th1A 0.0190(4) 0.0236(4) 0.0217(3) -0.0009(3) -0.0079(3) -0.0044(3)
C56A 0.006(4) 0.014(4) 0.015(4) -0.001(3) -0.006(3) -0.002(3)
N5 0.024(7) 0.022(7) 0.036(8) -0.010(6) -0.010(6) -0.004(6)
N2 0.015(6) 0.013(6) 0.039(8) 0.005(6) -0.018(6) 0.000(5)
N1 0.021(7) 0.026(8) 0.028(8) -0.002(6) -0.008(6) -0.005(6)
N11A 0.014(3) 0.015(4) 0.016(4) -0.002(2) -0.005(2) -0.002(2)
N6 0.015(3) 0.018(4) 0.018(4) -0.002(2) -0.002(2) -0.004(3)
N2A 0.012(3) 0.016(3) 0.016(3) 0.002(2) -0.005(2) -0.002(2)
N10A 0.012(6) 0.034(8) 0.017(7) 0.002(6) 0.000(5) -0.008(6)
N4A 0.013(7) 0.028(8) 0.018(7) 0.003(6) -0.012(5) -0.002(6)
N5A 0.025(7) 0.018(7) 0.023(7) -0.002(6) -0.006(6) -0.004(6)
N8 0.022(8) 0.024(8) 0.037(8) -0.001(6) -0.004(6) -0.009(6)
C57 0.033(5) 0.038(5) 0.038(5) 0.001(3) -0.007(3) -0.011(3)
N10 0.025(8) 0.040(9) 0.035(9) 0.000(7) -0.017(7) -0.010(7)
N6A 0.017(6) 0.022(7) 0.018(7) 0.001(5) 0.003(5) -0.008(5)
C37A 0.042(10) 0.034(10) 0.017(9) -0.001(7) -0.013(8) -0.010(8)
N7 0.022(7) 0.022(8) 0.035(8) -0.001(6) -0.012(6) -0.006(6)
N3A 0.016(7) 0.021(7) 0.020(7) 0.005(6) -0.006(5) -0.004(5)
N11 0.025(7) 0.018(7) 0.037(8) 0.001(6) -0.019(6) -0.001(6)
C14 0.018(8) 0.019(8) 0.039(11) 0.004(8) -0.012(8) -0.010(7)
N8A 0.017(4) 0.020(4) 0.020(4) -0.001(3) -0.005(3) -0.004(3)
C3 0.015(8) 0.015(8) 0.038(10) 0.012(7) -0.010(7) -0.002(6)
N7A 0.013(7) 0.025(8) 0.036(8) 0.003(6) -0.008(6) -0.005(6)
N9A 0.016(6) 0.030(7) 0.010(6) -0.004(6) -0.001(5) -0.007(6)
N9 0.042(9) 0.032(8) 0.025(7) -0.004(7) -0.012(6) -0.015(7)
C41 0.021(9) 0.026(9) 0.034(11) -0.009(8) -0.015(8) -0.004(7)
C54A 0.015(8) 0.019(8) 0.018(8) -0.001(7) -0.001(6) -0.005(6)
N1A 0.011(6) 0.013(6) 0.028(7) 0.004(5) -0.006(6) -0.007(5)
C2A 0.017(8) 0.020(8) 0.019(8) 0.000(7) -0.008(6) -0.004(7)
C40A 0.010(8) 0.018(8) 0.035(10) 0.006(7) -0.010(7) 0.000(6)
C32A 0.039(10) 0.019(9) 0.021(9) -0.005(7) -0.010(8) -0.015(8)
C8 0.012(8) 0.031(10) 0.040(11) 0.008(9) -0.017(8) 0.000(8)
C1A 0.011(4) 0.015(4) 0.015(4) 0.001(3) -0.003(3) -0.006(3)
C52A 0.020(9) 0.049(11) 0.017(9) -0.001(8) -0.003(7) -0.016(8)
C5 0.027(9) 0.022(9) 0.027(9) 0.002(7) 0.001(7) -0.010(7)
C3A 0.027(9) 0.016(8) 0.020(9) 0.005(7) -0.008(7) -0.008(7)
C27A 0.023(9) 0.038(10) 0.019(9) 0.000(8) -0.008(7) -0.014(8)
C47A 0.054(13) 0.039(12) 0.027(11) 0.006(9) -0.001(9) -0.004(10)
C4A 0.017(4) 0.021(4) 0.019(4) -0.001(3) -0.007(3) -0.005(3)
C6 0.030(10) 0.024(9) 0.028(10) -0.005(7) -0.014(8) -0.001(7)
C61 0.025(10) 0.040(12) 0.052(13) 0.023(10) -0.015(9) -0.001(9)
N3 0.009(6) 0.022(7) 0.025(7) 0.003(6) -0.009(5) -0.005(5)
C44 0.049(11) 0.028(10) 0.029(10) 0.000(8) -0.004(9) -0.016(9)
C1 0.020(4) 0.026(4) 0.026(4) -0.002(3) -0.004(3) -0.010(3)
C27 0.033(10) 0.025(9) 0.023(9) 0.002(7) -0.009(7) -0.015(8)
C2 0.022(9) 0.030(10) 0.032(10) -0.003(8) -0.014(7) -0.015(7)
C18A 0.020(9) 0.016(8) 0.026(9) -0.003(7) -0.012(7) -0.001(7)
C20A 0.026(10) 0.070(14) 0.050(12) -0.012(10) -0.005(9) -0.031(10)
C45A 0.015(8) 0.038(10) 0.019(9) 0.001(8) -0.004(7) -0.001(7)
N4 0.024(7) 0.022(8) 0.015(7) 0.000(6) -0.005(6) -0.004(6)
C10A 0.012(8) 0.036(10) 0.036(10) 0.004(8) -0.001(7) -0.003(7)
C5A 0.028(9) 0.015(8) 0.031(10) -0.006(7) -0.011(7) -0.002(7)
C60A 0.026(9) 0.034(10) 0.020(9) 0.001(8) -0.001(7) -0.016(8)
C8A 0.016(8) 0.026(9) 0.025(9) -0.007(8) -0.007(7) 0.002(8)
C30A 0.034(9) 0.020(9) 0.037(11) 0.006(7) -0.015(8) -0.005(7)
C13 0.019(9) 0.026(9) 0.033(10) 0.006(8) -0.002(8) -0.009(7)
C30 0.021(8) 0.036(10) 0.027(9) -0.001(7) -0.002(7) -0.006(7)
C15 0.021(9) 0.026(10) 0.030(10) 0.002(8) -0.005(8) -0.004(7)
C4 0.023(4) 0.025(4) 0.024(4) -0.002(3) -0.007(3) -0.009(3)
C26 0.031(9) 0.035(10) 0.028(10) -0.005(8) -0.010(8) 0.002(8)
C50A 0.032(9) 0.021(8) 0.025(9) 0.003(7) -0.003(7) -0.013(7)
C42 0.019(9) 0.027(10) 0.022(9) -0.007(7) 0.001(7) -0.009(7)
C45 0.031(10) 0.036(10) 0.022(10) 0.009(8) -0.004(8) -0.010(8)
B2 0.030(11) 0.033(12) 0.033(12) 0.001(9) -0.011(9) -0.019(9)
C55A 0.019(9) 0.038(10) 0.031(10) 0.004(8) -0.013(7) -0.009(8)
C10 0.043(11) 0.020(9) 0.026(10) 0.009(7) -0.004(8) -0.004(8)
C37 0.034(11) 0.065(14) 0.041(12) 0.001(10) -0.004(9) 0.013(10)
C43 0.033(10) 0.033(11) 0.037(11) -0.004(9) 0.003(8) -0.015(8)
C12 0.023(9) 0.025(10) 0.038(11) 0.002(8) -0.002(8) -0.014(8)
C7 0.023(9) 0.021(9) 0.024(10) 0.003(7) -0.005(8) 0.000(7)
C16A 0.022(9) 0.043(11) 0.028(10) -0.004(8) -0.013(8) -0.016(8)
C56 0.040(5) 0.041(5) 0.044(5) -0.004(3) -0.010(3) -0.016(3)
C7A 0.013(9) 0.041(12) 0.036(12) -0.017(9) -0.001(8) -0.015(8)
C18 0.017(8) 0.015(8) 0.030(9) 0.002(7) -0.006(7) -0.009(6)
C33A 0.033(9) 0.030(9) 0.022(9) -0.002(7) -0.001(7) -0.014(8)
C6A 0.032(10) 0.021(9) 0.042(11) -0.002(8) -0.017(8) -0.010(7)
C23 0.015(9) 0.029(10) 0.026(10) 0.000(8) -0.006(7) -0.009(7)
C58A 0.022(8) 0.019(8) 0.025(8) 0.001(7) -0.004(7) -0.006(7)
C53A 0.007(7) 0.014(8) 0.032(9) -0.010(7) -0.007(7) 0.005(6)
C55 0.037(11) 0.055(13) 0.073(14) -0.014(12) -0.038(10) -0.011(10)
C15A 0.029(10) 0.027(10) 0.025(10) 0.000(8) -0.006(8) -0.011(8)
C23A 0.012(8) 0.035(10) 0.015(9) -0.001(8) 0.005(7) -0.002(8)
C11 0.019(9) 0.028(10) 0.041(11) 0.004(8) -0.004(8) -0.011(7)
C11A 0.036(11) 0.023(9) 0.044(11) 0.006(8) -0.020(9) 0.000(8)
C31A 0.027(9) 0.030(10) 0.032(10) -0.011(8) -0.007(8) -0.011(8)
B2A 0.016(10) 0.028(11) 0.039(12) 0.017(9) -0.009(9) 0.006(8)
C53 0.045(11) 0.034(11) 0.048(12) 0.011(9) -0.027(9) -0.020(9)
C44A 0.027(9) 0.039(11) 0.018(9) 0.000(8) -0.002(7) -0.003(8)
C12A 0.011(8) 0.038(11) 0.038(11) 0.002(9) -0.007(8) -0.004(8)
C31 0.040(11) 0.023(9) 0.031(10) -0.003(8) -0.020(9) -0.003(8)
C36 0.042(11) 0.016(9) 0.036(11) -0.001(8) -0.017(9) -0.009(8)
C33 0.055(13) 0.064(14) 0.033(11) -0.029(10) -0.022(10) 0.013(11)
C64A 0.034(10) 0.030(10) 0.029(10) 0.002(8) -0.015(8) -0.010(8)
C40 0.023(9) 0.024(9) 0.045(12) -0.016(8) 0.002(8) -0.010(8)
C16 0.021(9) 0.021(9) 0.038(11) 0.010(8) -0.011(8) -0.006(7)
C35 0.039(11) 0.038(12) 0.066(14) -0.020(10) -0.029(11) 0.007(9)
C46 0.023(9) 0.051(12) 0.017(8) 0.002(8) -0.002(7) -0.015(8)
C22 0.020(9) 0.019(9) 0.016(9) 0.002(7) -0.008(7) 0.002(7)
C29 0.064(14) 0.027(11) 0.057(13) 0.010(10) -0.026(11) -0.017(10)
C65 0.041(12) 0.083(17) 0.047(13) 0.000(12) -0.010(10) 0.025(11)
C13A 0.016(4) 0.018(4) 0.018(4) -0.004(3) -0.005(3) -0.005(3)
C32 0.039(11) 0.034(11) 0.026(11) -0.006(9) -0.018(9) 0.017(9)
C17A 0.013(8) 0.035(10) 0.039(11) -0.009(8) -0.006(8) 0.002(7)
C59A 0.029(9) 0.026(9) 0.023(9) -0.003(7) -0.009(7) -0.011(7)
C21 0.029(10) 0.042(11) 0.035(11) -0.002(8) -0.008(8) -0.015(8)
C20 0.013(9) 0.069(14) 0.042(11) -0.011(10) 0.001(8) -0.015(9)
C9 0.023(9) 0.029(10) 0.043(11) 0.005(8) -0.020(8) 0.000(7)
C25 0.034(11) 0.033(11) 0.034(11) 0.009(8) -0.018(9) -0.014(9)
B1A 0.021(10) 0.022(10) 0.030(11) 0.004(8) -0.004(8) -0.007(8)
C41A 0.006(7) 0.029(10) 0.026(10) -0.006(7) 0.000(7) -0.004(7)
C21A 0.013(8) 0.021(9) 0.039(10) -0.003(7) -0.005(7) -0.002(7)
C54 0.040(12) 0.032(11) 0.072(15) 0.015(11) -0.033(11) -0.019(9)
C26A 0.035(10) 0.044(11) 0.028(10) 0.012(9) -0.007(8) -0.010(9)
C42A 0.008(8) 0.034(10) 0.026(10) -0.010(8) 0.000(7) -0.001(7)
C49 0.026(9) 0.031(9) 0.030(9) -0.006(8) -0.005(7) -0.005(7)
C35A 0.014(8) 0.037(10) 0.047(11) -0.013(9) 0.004(8) -0.010(7)
C47 0.052(12) 0.018(9) 0.032(10) -0.006(8) -0.008(9) -0.005(8)
C46A 0.037(10) 0.051(12) 0.032(10) 0.002(9) -0.015(8) -0.024(9)
C19 0.030(9) 0.021(9) 0.038(10) -0.001(7) -0.020(8) -0.009(7)
C57A 0.014(7) 0.029(9) 0.029(8) -0.003(7) -0.014(6) -0.006(7)
C9A 0.034(10) 0.023(9) 0.031(10) -0.004(8) 0.003(8) -0.002(8)
C60 0.034(11) 0.017(9) 0.046(13) 0.007(9) -0.012(9) 0.000(8)
C39A 0.015(8) 0.029(10) 0.053(12) 0.006(8) -0.007(8) -0.005(7)
B1 0.027(11) 0.024(11) 0.050(14) 0.006(10) -0.018(10) -0.002(9)
C43A 0.021(9) 0.029(10) 0.035(11) 0.013(8) -0.014(8) -0.006(7)
C14A 0.015(4) 0.017(4) 0.016(4) -0.002(3) -0.005(3) -0.006(3)
C50 0.054(12) 0.049(12) 0.043(12) -0.011(10) -0.010(10) -0.018(10)
C61A 0.041(11) 0.036(11) 0.020(9) -0.003(8) -0.001(8) -0.018(9)
C59 0.026(9) 0.040(11) 0.028(10) 0.004(8) -0.020(8) -0.005(8)
C19A 0.025(9) 0.035(10) 0.029(10) 0.005(8) -0.008(8) -0.011(8)
C36A 0.030(10) 0.023(9) 0.030(10) 0.002(8) -0.011(8) 0.002(8)
C22A 0.015(9) 0.036(11) 0.043(12) 0.004(9) -0.016(8) -0.002(8)
C39 0.027(10) 0.061(14) 0.049(13) -0.003(10) -0.005(9) -0.013(9)
C62A 0.050(11) 0.021(9) 0.023(9) 0.004(7) -0.007(8) -0.019(8)
C24A 0.032(10) 0.033(11) 0.032(11) -0.009(9) -0.011(8) 0.012(8)
C63 0.047(12) 0.024(10) 0.035(11) -0.005(8) -0.018(9) 0.005(9)
C25A 0.056(12) 0.024(10) 0.032(11) 0.004(8) -0.022(9) 0.001(9)
C51A 0.025(9) 0.050(12) 0.025(10) 0.010(8) -0.016(8) -0.009(8)
C28A 0.018(9) 0.045(12) 0.055(12) 0.002(10) -0.012(9) 0.015(8)
C63A 0.032(9) 0.018(8) 0.044(11) 0.001(8) -0.017(8) -0.009(7)
C34A 0.032(9) 0.029(9) 0.027(9) -0.010(7) -0.010(7) -0.005(7)
C49A 0.024(9) 0.027(9) 0.029(9) -0.007(7) -0.010(7) -0.004(7)
C65A 0.053(12) 0.039(11) 0.049(12) -0.004(9) 0.005(10) -0.029(10)
C48A 0.032(9) 0.041(11) 0.026(9) 0.004(9) -0.010(7) 0.003(9)
C29A 0.086(17) 0.025(11) 0.062(15) 0.004(10) -0.003(12) -0.010(11)
C24 0.050(12) 0.031(10) 0.025(10) 0.002(8) -0.018(9) -0.021(9)
C28 0.057(13) 0.060(13) 0.026(10) -0.001(10) -0.008(9) -0.034(11)
C64 0.035(10) 0.030(10) 0.026(10) 0.005(8) -0.011(8) -0.003(8)
C17 0.021(9) 0.028(9) 0.031(10) -0.002(8) -0.008(7) -0.007(7)
C62 0.033(11) 0.066(16) 0.025(11) 0.009(10) -0.008(9) 0.016(10)
C34 0.062(14) 0.047(12) 0.055(14) -0.025(10) -0.045(11) 0.017(10)
C51 0.084(17) 0.060(15) 0.049(14) -0.022(11) -0.034(13) -0.009(13)
C58 0.035(11) 0.033(11) 0.054(12) 0.009(9) -0.019(9) -0.018(9)
C52 0.076(17) 0.056(14) 0.046(14) -0.001(11) -0.035(13) -0.033(13)
C38 0.088(18) 0.11(2) 0.087(18) -0.060(16) -0.064(15) 0.027(15)
C48 0.048(11) 0.041(12) 0.031(10) 0.010(10) 0.003(8) 0.000(10)
C38A 0.046(11) 0.041(11) 0.039(11) 0.000(9) -0.013(9) -0.006(9)

loop_
_atom_type_symbol
_atom_type_description
_atom_type_scat_dispersion_real
_atom_type_scat_dispersion_imag
_atom_type_scat_source
C C 0.0033 0.0016 'International Tables Vol C Tables 4.2.6.8 and 6.1.1.4'
H H 0.0000 0.0000 'International Tables Vol C Tables 4.2.6.8 and 6.1.1.4'
B B 0.0013 0.0007 'International Tables Vol C Tables 4.2.6.8 and 6.1.1.4'
N N 0.0061 0.0033 'International Tables Vol C Tables 4.2.6.8 and 6.1.1.4'
Th Th -7.2400 8.8979 'International Tables Vol C Tables 4.2.6.8 and 6.1.1.4'

loop_
_geom_angle_atom_site_label_1
_geom_angle_atom_site_label_2
_geom_angle_atom_site_label_3
_geom_angle
N11 Th1 C2 93.9(5)
N11 Th1 C3 85.1(5)
C2 Th1 C3 127.6(4)
N11 Th1 N10 80.8(5)
C2 Th1 N10 151.7(4)
C3 Th1 N10 79.9(4)
N11 Th1 N9 137.5(4)
C2 Th1 N9 123.5(4)
C3 Th1 N9 86.5(4)
N10 Th1 N9 56.7(4)
N11 Th1 C1 93.0(5)
C2 Th1 C1 77.2(4)
C3 Th1 C1 155.2(4)
N10 Th1 C1 75.4(4)
N9 Th1 C1 78.2(4)
N11 Th1 C4 134.0(4)
C2 Th1 C4 71.9(4)
C3 Th1 C4 72.0(4)
N10 Th1 C4 130.7(4)
N9 Th1 C4 81.5(4)
C1 Th1 C4 123.9(4)
N11A Th1A C2A 91.2(4)
N11A Th1A N10A 81.4(4)
C2A Th1A N10A 151.2(4)
N11A Th1A C3A 89.3(4)
C2A Th1A C3A 132.1(4)
N10A Th1A C3A 75.9(4)
N11A Th1A C1A 95.8(4)
C2A Th1A C1A 77.6(4)
N10A Th1A C1A 75.5(4)
C3A Th1A C1A 149.9(4)
N11A Th1A N9A 139.1(4)
C2A Th1A N9A 122.8(4)
N10A Th1A N9A 57.8(3)
C3A Th1A N9A 83.6(4)
C1A Th1A N9A 73.1(4)
N11A Th1A C4A 133.5(4)
C2A Th1A C4A 72.8(4)
N10A Th1A C4A 131.2(3)
C3A Th1A C4A 72.6(4)
C1A Th1A C4A 121.4(4)
N9A Th1A C4A 82.3(3)
C55A C56A C57A 123.8(12)
C3 N5 C9 110.1(12)
C3 N5 C31 127.7(13)
C9 N5 C31 122.2(13)
C6 N2 C1 109.3(12)
C6 N2 B1 126.7(12)
C1 N2 B1 123.3(12)
C1 N1 C5 110.5(12)
C1 N1 C13 127.9(14)
C5 N1 C13 119.8(12)
C59A N11A Th1A 169.9(10)
C3 N6 C10 110.0(12)
C3 N6 B2 124.2(12)
C10 N6 B2 125.8(13)
C1A N2A C6A 111.0(11)
C1A N2A B1A 121.0(12)
C6A N2A B1A 127.5(12)
C54A N10A C58A 117.4(12)
C54A N10A Th1A 126.6(9)
C58A N10A Th1A 116.0(9)
C8A N4A C2A 109.0(13)
C8A N4A C22A 125.8(12)
C2A N4A C22A 125.1(13)
C3A N5A C9A 112.6(13)
C3A N5A C31A 125.2(13)
C9A N5A C31A 121.9(13)
C12 N8 C4 112.9(14)
C12 N8 C40 119.4(13)
C4 N8 C40 127.7(13)
C56 C57 C58 120.5(17)
C54 N10 C58 116.3(15)
C54 N10 Th1 127.3(11)
C58 N10 Th1 116.4(11)
C3A N6A C10A 109.0(12)
C3A N6A B2A 122.7(13)
C10A N6A B2A 127.8(13)
C4 N7 C11 112.9(13)
C4 N7 B2 122.6(13)
C11 N7 B2 124.5(13)
C2A N3A C7A 111.1(13)
C2A N3A B1A 121.7(13)
C7A N3A B1A 127.0(13)
C59 N11 Th1 170.1(11)
C15 C14 C13 118.8(14)
C15 C14 C19 119.2(15)
C13 C14 C19 121.9(14)
C4A N8A C12A 110.2(13)
C4A N8A C40A 129.5(12)
C12A N8A C40A 120.4(12)
N6 C3 N5 106.3(12)
N6 C3 Th1 107.4(9)
N5 C3 Th1 146.1(11)
C4A N7A C11A 110.3(12)
C4A N7A B2A 123.5(12)
C11A N7A B2A 126.0(13)
C53A N9A C49A 115.9(12)
C53A N9A Th1A 125.5(9)
C49A N9A Th1A 118.6(9)
C53 N9 C49 116.6(14)
C53 N9 Th1 125.2(11)
C49 N9 Th1 118.2(9)
C42 C41 C40 118.0(15)
C42 C41 C46 120.1(14)
C40 C41 C46 121.7(15)
N10A C54A C55A 123.3(13)
N10A C54A C53A 115.4(12)
C55A C54A C53A 121.3(13)
C1A N1A C5A 113.6(11)
C1A N1A C13A 126.4(11)
C5A N1A C13A 118.5(12)
N3A C2A N4A 103.7(12)
N3A C2A Th1A 112.1(9)
N4A C2A Th1A 142.8(10)
C41A C40A C45A 122.7(14)
C41A C40A N8A 120.0(13)
C45A C40A N8A 117.1(14)
C33A C32A C31A 120.0(14)
C33A C32A C37A 119.8(14)
C31A C32A C37A 120.2(14)
C7 C8 N4 106.6(14)
N2A C1A N1A 102.5(11)
N2A C1A Th1A 112.9(9)
N1A C1A Th1A 144.6(9)
C51A C52A C53A 120.2(14)
C6 C5 N1 106.7(13)
N5A C3A N6A 104.1(12)
N5A C3A Th1A 149.9(10)
N6A C3A Th1A 105.8(9)
C26A C27A C22A 118.5(15)
C26A C27A C30A 122.2(14)
C22A C27A C30A 119.0(14)
N7A C4A N8A 105.2(12)
N7A C4A Th1A 101.4(9)
N8A C4A Th1A 153.3(10)
C5 C6 N2 107.6(14)
C60 C61 C62 124.1(19)
C2 N3 C7 110.3(13)
C2 N3 B1 123.1(12)
C7 N3 B1 126.4(13)
C45 C44 C43 120.5(15)
N1 C1 N2 105.9(13)
N1 C1 Th1 144.1(11)
N2 C1 Th1 109.8(9)
C26 C27 C22 116.1(14)
C26 C27 C30 122.8(15)
C22 C27 C30 121.2(14)
N3 C2 N4 104.4(12)
N3 C2 Th1 112.0(9)
N4 C2 Th1 143.0(11)
C17A C18A C13A 115.5(13)
C17A C18A C21A 120.9(13)
C13A C18A C21A 123.5(13)
C44A C45A C40A 116.7(15)
C44A C45A C48A 123.1(14)
C40A C45A C48A 120.2(14)
C2 N4 C8 110.7(14)
C2 N4 C22 125.8(12)
C8 N4 C22 123.1(13)
C9A C10A N6A 108.2(14)
C6A C5A N1A 103.6(13)
C59A C60A C61A 121.6(16)
C7A C8A N4A 110.3(14)
C18 C13 C14 122.7(14)
C18 C13 N1 119.5(14)
C14 C13 N1 117.4(14)
C14 C15 C16 118.6(15)
N7 C4 N8 102.6(12)
N7 C4 Th1 103.5(9)
N8 C4 Th1 153.8(11)
C27 C26 C25 122.4(16)
C49A C50A C51A 118.1(14)
C43 C42 C41 121.6(16)
C40 C45 C44 118.6(15)
C40 C45 C48 122.1(16)
C44 C45 C48 119.3(14)
N7 B2 N6 106.6(13)
C54A C55A C56A 117.8(14)
C9 C10 N6 106.6(14)
C42 C43 C44 119.7(16)
C42 C43 C47 118.1(16)
C44 C43 C47 122.2(15)
C11 C12 N8 105.5(14)
C8 C7 N3 107.8(14)
C17A C16A C15A 118.8(14)
C17A C16A C20A 122.2(14)
C15A C16A C20A 118.9(15)
C57 C56 C55 122.0(17)
C8A C7A N3A 105.7(15)
C13 C18 C17 117.8(14)
C13 C18 C21 122.5(13)
C17 C18 C21 119.7(13)
C32A C33A C34A 121.1(14)
C5A C6A N2A 109.3(13)
C24 C23 C22 115.2(15)
C24 C23 C28 124.5(15)
C22 C23 C28 120.3(15)
N10A C58A C57A 124.4(13)
N9A C53A C52A 123.8(14)
N9A C53A C54A 114.7(13)
C52A C53A C54A 121.5(12)
C56 C55 C54 113.2(18)
C14A C15A C16A 121.3(15)
C24A C23A C22A 118.4(15)
C24A C23A C28A 121.6(15)
C22A C23A C28A 120.0(15)
C12 C11 N7 106.2(14)
C12A C11A N7A 107.1(14)
C32A C31A C36A 121.0(15)
C32A C31A N5A 122.7(14)
C36A C31A N5A 116.2(14)
N6A B2A N7A 111.2(13)
N9 C53 C52 121.7(17)
N9 C53 C54 112.0(16)
C52 C53 C54 126.2(17)
C45A C44A C43A 121.6(14)
C11A C12A N8A 107.0(14)
C32 C31 C36 120.3(15)
C32 C31 N5 119.5(16)
C36 C31 N5 119.9(15)
C35 C36 C31 117.2(16)
C35 C36 C39 122.1(16)
C31 C36 C39 120.6(14)
C32 C33 C34 123.0(18)
C63A C64A C59A 122.8(15)
C45 C40 C41 121.5(15)
C45 C40 N8 119.2(16)
C41 C40 N8 119.2(15)
C17 C16 C15 120.9(14)
C17 C16 C20 121.1(14)
C15 C16 C20 118.0(14)
C34 C35 C36 122.9(18)
C27 C22 C23 124.0(15)
C27 C22 N4 117.2(14)
C23 C22 N4 118.8(14)
C14A C13A C18A 123.3(13)
C14A C13A N1A 118.7(12)
C18A C13A N1A 117.9(12)
C33 C32 C31 119.0(17)
C33 C32 C37 120.6(17)
C31 C32 C37 120.2(16)
C16A C17A C18A 122.7(14)
N11A C59A C60A 123.0(14)
N11A C59A C64A 122.7(14)
C60A C59A C64A 114.3(14)
C10 C9 N5 106.9(14)
C24 C25 C26 118.1(17)
C24 C25 C29 121.8(16)
C26 C25 C29 119.9(16)
N2A B1A N3A 111.1(12)
C40A C41A C42A 116.7(14)
C40A C41A C46A 121.4(14)
C42A C41A C46A 121.8(14)
N10 C54 C55 125.4(18)
N10 C54 C53 118.7(15)
C55 C54 C53 116.0(18)
C27A C26A C25A 121.6(15)
C43A C42A C41A 121.9(15)
C50 C49 N9 122.9(15)
C34A C35A C36A 123.1(14)
C58A C57A C56A 113.1(12)
C10A C9A N5A 106.2(15)
C61 C60 C59 122.3(18)
N2 B1 N3 108.4(14)
C42A C43A C44A 120.4(15)
C42A C43A C47A 121.7(16)
C44A C43A C47A 117.8(15)
C13A C14A C15A 118.3(13)
C13A C14A C19A 121.7(13)
C15A C14A C19A 119.9(13)
C49 C50 C51 119.0(18)
C62A C61A C60A 122.3(17)
N11 C59 C64 124.6(15)
N11 C59 C60 122.1(15)
C64 C59 C60 113.2(16)
C35A C36A C31A 117.6(15)
C35A C36A C39A 120.7(15)
C31A C36A C39A 121.7(14)
C27A C22A N4A 120.8(14)
C27A C22A C23A 120.4(16)
N4A C22A C23A 118.8(15)
C61A C62A C63A 117.5(15)
C61A C62A C65A 122.7(16)
C63A C62A C65A 119.8(15)
C23A C24A C25A 122.7(16)
C62 C63 C64 120.6(17)
C24A C25A C26A 118.1(15)
C24A C25A C29A 121.7(17)
C26A C25A C29A 120.2(17)
C52A C51A C50A 118.1(15)
C64A C63A C62A 121.5(15)
C35A C34A C33A 117.2(13)
C35A C34A C38A 121.7(14)
C33A C34A C38A 121.1(14)
C50A C49A N9A 123.8(13)
C25 C24 C23 124.0(16)
C59 C64 C63 122.9(17)
C16 C17 C18 121.0(14)
C61 C62 C63 116.7(18)
C61 C62 C65 122(2)
C63 C62 C65 121(2)
C35 C34 C33 117.4(16)
C35 C34 C38 119.0(19)
C33 C34 C38 123.6(18)
C50 C51 C52 119.3(19)
N10 C58 C57 122.4(17)
C53 C52 C51 120.5(18)

loop_
_geom_bond_atom_site_label_1
_geom_bond_atom_site_label_2
_geom_bond_distance
Th1 N11 2.068(13)
Th1 C2 2.706(14)
Th1 C3 2.712(14)
Th1 N10 2.741(13)
Th1 N9 2.824(12)
Th1 C1 2.831(15)
Th1 C4 2.980(14)
Th1A N11A 2.097(11)
Th1A C2A 2.695(14)
Th1A N10A 2.711(11)
Th1A C3A 2.718(15)
Th1A C1A 2.749(14)
Th1A N9A 2.778(11)
Th1A C4A 2.988(14)
C56A C55A 1.358(19)
C56A C57A 1.404(17)
N5 C3 1.364(17)
N5 C9 1.385(19)
N5 C31 1.417(18)
N2 C6 1.374(19)
N2 C1 1.382(17)
N2 B1 1.55(2)
N1 C1 1.309(18)
N1 C5 1.407(19)
N1 C13 1.422(18)
N11A C59A 1.342(17)
N6 C3 1.317(18)
N6 C10 1.420(18)
N6 B2 1.56(2)
N2A C1A 1.343(16)
N2A C6A 1.398(18)
N2A B1A 1.529(19)
N10A C54A 1.347(17)
N10A C58A 1.359(16)
N4A C8A 1.368(19)
N4A C2A 1.399(17)
N4A C22A 1.41(2)
N5A C3A 1.373(17)
N5A C9A 1.374(19)
N5A C31A 1.422(19)
N8 C12 1.368(19)
N8 C4 1.368(18)
N8 C40 1.461(19)
C57 C56 1.24(2)
C57 C58 1.44(2)
N10 C54 1.30(2)
N10 C58 1.33(2)
N6A C3A 1.379(17)
N6A C10A 1.42(2)
N6A B2A 1.50(2)
C37A C32A 1.48(2)
N7 C4 1.337(18)
N7 C11 1.381(17)
N7 B2 1.55(2)
N3A C2A 1.353(18)
N3A C7A 1.411(18)
N3A B1A 1.54(2)
N11 C59 1.38(2)
C14 C15 1.40(2)
C14 C13 1.40(2)
C14 C19 1.481(19)
N8A C4A 1.345(17)
N8A C12A 1.412(19)
N8A C40A 1.445(18)
N7A C4A 1.343(18)
N7A C11A 1.410(19)
N7A B2A 1.53(2)
N9A C53A 1.321(16)
N9A C49A 1.376(18)
N9 C53 1.367(18)
N9 C49 1.392(18)
C41 C42 1.39(2)
C41 C40 1.41(2)
C41 C46 1.50(2)
C54A C55A 1.351(18)
C54A C53A 1.526(19)
N1A C1A 1.376(17)
N1A C5A 1.395(18)
N1A C13A 1.456(17)
C40A C41A 1.41(2)
C40A C45A 1.43(2)
C32A C33A 1.38(2)
C32A C31A 1.38(2)
C8 C7 1.34(2)
C8 N4 1.384(18)
C52A C51A 1.37(2)
C52A C53A 1.37(2)
C5 C6 1.327(19)
C27A C26A 1.37(2)
C27A C22A 1.41(2)
C27A C30A 1.48(2)
C47A C43A 1.49(2)
C61 C60 1.34(2)
C61 C62 1.35(3)
N3 C2 1.357(18)
N3 C7 1.392(18)
N3 B1 1.57(2)
C44 C45 1.39(2)
C44 C43 1.40(2)
C27 C26 1.38(2)
C27 C22 1.39(2)
C27 C30 1.520(19)
C2 N4 1.381(17)
C18A C17A 1.41(2)
C18A C13A 1.412(18)
C18A C21A 1.48(2)
C20A C16A 1.51(2)
C45A C44A 1.39(2)
C45A C48A 1.45(2)
N4 C22 1.469(19)
C10A C9A 1.34(2)
C5A C6A 1.330(19)
C60A C59A 1.42(2)
C60A C61A 1.42(2)
C8A C7A 1.31(2)
C13 C18 1.39(2)
C15 C16 1.43(2)
C26 C25 1.40(2)
C50A C49A 1.374(19)
C50A C51A 1.395(19)
C42 C43 1.36(2)
C45 C40 1.38(2)
C45 C48 1.52(2)
C10 C9 1.34(2)
C37 C32 1.55(2)
C43 C47 1.53(2)
C12 C11 1.36(2)
C16A C17A 1.38(2)
C16A C15A 1.40(2)
C56 C55 1.42(2)
C18 C17 1.411(19)
C18 C21 1.50(2)
C33A C34A 1.43(2)
C23 C24 1.37(2)
C23 C22 1.42(2)
C23 C28 1.48(2)
C58A C57A 1.400(17)
C55 C54 1.46(2)
C15A C14A 1.39(2)
C23A C24A 1.36(2)
C23A C22A 1.43(2)
C23A C28A 1.48(2)
C11A C12A 1.31(2)
C31A C36A 1.41(2)
C53 C52 1.37(2)
C53 C54 1.51(3)
C44A C43A 1.42(2)
C31 C32 1.40(2)
C31 C36 1.41(2)
C36 C35 1.39(2)
C36 C39 1.51(2)
C33 C32 1.34(2)
C33 C34 1.39(3)
C64A C63A 1.39(2)
C64A C59A 1.44(2)
C16 C17 1.37(2)
C16 C20 1.517(19)
C35 C34 1.37(2)
C29 C25 1.49(2)
C65 C62 1.55(2)
C13A C14A 1.377(19)
C25 C24 1.36(2)
C41A C42A 1.43(2)
C41A C46A 1.47(2)
C26A C25A 1.42(2)
C42A C43A 1.35(2)
C49 C50 1.36(2)
C35A C34A 1.38(2)
C35A C36A 1.39(2)
C60 C59 1.43(2)
C39A C36A 1.54(2)
C14A C19A 1.520(18)
C50 C51 1.38(2)
C61A C62A 1.37(2)
C59 C64 1.39(2)
C62A C63A 1.39(2)
C62A C65A 1.51(2)
C24A C25A 1.39(2)
C63 C62 1.38(3)
C63 C64 1.40(2)
C25A C29A 1.50(2)
C34A C38A 1.51(2)
C34 C38 1.55(2)
C51 C52 1.38(3)
